data_9015213
loop_
_publ_author_name
'Dorsam, G.'
'Liebscher, A.'
'Wunder, B.'
'Franz, G.'
'Gottschalk, M.'

_publ_section_title
;
 Synthesis of Pb-zoisite and Pb-lawsonite
;
_journal_name_full 'Neues Jahrbuch fur Mineralogie, Abhandlungen'
_journal_page_first 99
_journal_page_last 110
_journal_volume 188
_journal_year 2011
_chemical_compound_source Synthetic
_chemical_formula_sum 'Al2 H4 O10 Pb Si2'
_space_group_IT_number 62
_symmetry_space_group_name_Hall '-P 2c 2ab'
_symmetry_space_group_name_H-M 'P b n m'
_cell_angle_alpha 90
_cell_angle_beta 90
_cell_angle_gamma 90
_cell_formula_units_Z 4
_cell_length_a 5.85
_cell_length_b 9.03
_cell_length_c 13.31
_cell_volume 703.107
_database_code_amcsd 0018958
_exptl_crystal_density_diffrn 4.547
_cod_original_formula_sum 'Pb Al2 Si2 O10 H4'
_cod_database_code 9015213
_amcsd_formula_title PbAl2Si2O7(OH)2*H2O

loop_
_space_group_symop_operation_xyz
x,y,z
x,y,1/2-z
-x,-y,1/2+z
1/2+x,1/2-y,1/2+z
1/2-x,1/2+y,1/2-z
1/2-x,1/2+y,z
1/2+x,1/2-y,-z
-x,-y,-z

loop_
_atom_site_label
_atom_site_fract_x
_atom_site_fract_y
_atom_site_fract_z
_atom_site_U_iso_or_equiv
_atom_site_type_symbol
_atom_site_attached_hydrogens
Pb -0.02280 0.33790 0.25000 0.01250 Pb 0
Al 0.23700 0.25620 -0.00100 0.01130 Al 0
Si -0.01250 0.01350 0.87060 0.00650 Si 0
O1 0.02700 0.02300 0.25000 0.01800 O 0
O2 0.71100 0.38700 0.39090 0.01000 O 0
O3 0.00900 0.85600 0.92550 0.01000 O 0
O4 -0.02200 0.34800 0.94300 0.00500 O 0
O-H5 0.25900 0.40000 0.09760 0.00600 O 1
Wat6 -0.05800 0.62600 0.25000 0.02600 O 2

loop_
_cod_changelog_entry_id
_cod_changelog_entry_author
_cod_changelog_entry_date
_cod_changelog_entry_text
1
;cod-tools version 3.8.0
Id: cif_guess_AMCSD_atom_types 9574 2023-05-10 09:00:05Z saulius
;
2023-05-10T18:55:51+03:00
;Derived atom types and hydrogen counts
from atom names that follow the AMCSD naming convention
(Wat == water, O-H == hydroxyl).
;

loop_
_cod_related_entry_id
_cod_related_entry_database
_cod_related_entry_code
1 AMCSD 0018958
